data_4061627
_journal_name_full Organometallics
_journal_paper_doi 10.1021/om050448e
_journal_year 2005
_chemical_formula_sum 'C31 H49 Cl2 F6 N4 O7 Rh S4'
_chemical_formula_weight 1005.79
_space_group_IT_number 2
_symmetry_cell_setting triclinic
_symmetry_space_group_name_Hall '-P 1'
_symmetry_space_group_name_H-M 'P -1'
_cell_angle_alpha 68.913(1)
_cell_angle_beta 80.391(1)
_cell_angle_gamma 84.195(1)
_cell_formula_units_Z 2
_cell_length_a 12.578(1)
_cell_length_b 13.659(1)
_cell_length_c 13.886(1)
_cell_measurement_temperature 293(2)
_cell_volume 2192.5(3)
_diffrn_ambient_temperature 293(2)
_exptl_crystal_density_diffrn 1.524
_cod_depositor_comments
;
The following automatic conversions were performed:
'_symmetry_cell_setting' value 'Triclinic' changed to 'triclinic'
according to '/home/saulius/struct/CIF-dictionaries/cif_core.dic'
dictionary named 'cif_core.dic' version 2.4.1 from 2010-06-29.

Automatic conversion script
Id: cif_fix_enum 1527 2010-12-29 10:47:43Z saulius 
;
_cod_database_code 4061627

loop_
_symmetry_equiv_pos_as_xyz
'x, y, z'
'-x, -y, -z'

loop_
_atom_site_label
_atom_site_type_symbol
_atom_site_fract_x
_atom_site_fract_y
_atom_site_fract_z
_atom_site_U_iso_or_equiv
_atom_site_adp_type
_atom_site_occupancy
_atom_site_symmetry_multiplicity
_atom_site_calc_flag
_atom_site_refinement_flags
_atom_site_disorder_assembly
_atom_site_disorder_group
Rh1 Rh 0.322783(16) 0.807761(17) 0.337712(17) 0.03314(7) Uani 1 1 d . . .
S1 S 0.15007(5) 0.84936(6) 0.42094(5) 0.03977(17) Uani 1 1 d . . .
S2 S 0.22491(6) 0.81940(6) 0.19708(6) 0.04205(18) Uani 1 1 d . . .
N1 N 0.07718(18) 0.78920(18) 0.62922(17) 0.0393(6) Uani 1 1 d . . .
C2 C 0.1347(2) 0.7626(2) 0.5508(2) 0.0392(7) Uani 1 1 d . . .
N3 N 0.18404(19) 0.66885(19) 0.58447(18) 0.0462(6) Uani 1 1 d . . .
C4 C 0.1568(2) 0.6335(2) 0.6910(2) 0.0488(8) Uani 1 1 d . . .
C5 C 0.0914(2) 0.7074(2) 0.7185(2) 0.0475(8) Uani 1 1 d . . .
H5 H 0.0618 0.7029 0.7858 0.080 Uiso 1 1 calc R . .
C6 C 0.0086(2) 0.8837(2) 0.6222(2) 0.0514(8) Uani 1 1 d . . .
H6A H 0.0519 0.9442 0.5928 0.080 Uiso 1 1 calc R . .
H6B H -0.0261 0.8792 0.6906 0.080 Uiso 1 1 calc R . .
H6C H -0.0452 0.8897 0.5785 0.080 Uiso 1 1 calc R . .
C7 C 0.1990(3) 0.5289(3) 0.7580(3) 0.0718(11) Uani 1 1 d . . .
C8 C 0.3196(4) 0.5251(4) 0.7425(4) 0.130(2) Uani 1 1 d . . .
H8A H 0.3441 0.5739 0.7685 0.080 Uiso 1 1 calc R . .
H8B H 0.3461 0.5435 0.6696 0.080 Uiso 1 1 calc R . .
H8C H 0.3460 0.4554 0.7796 0.080 Uiso 1 1 calc R . .
C9 C 0.1555(5) 0.5098(4) 0.8697(3) 0.149(3) Uani 1 1 d . . .
H9A H 0.1807 0.5619 0.8911 0.080 Uiso 1 1 calc R . .
H9B H 0.1798 0.4412 0.9119 0.080 Uiso 1 1 calc R . .
H9C H 0.0780 0.5142 0.8779 0.080 Uiso 1 1 calc R . .
C10 C 0.1655(5) 0.4441(3) 0.7255(4) 0.134(2) Uani 1 1 d . . .
H10A H 0.1928 0.3771 0.7682 0.080 Uiso 1 1 calc R . .
H10B H 0.1940 0.4566 0.6538 0.080 Uiso 1 1 calc R . .
H10C H 0.0881 0.4445 0.7339 0.080 Uiso 1 1 calc R . .
N1' N 0.18428(19) 0.6754(2) 0.11449(19) 0.0488(6) Uani 1 1 d . . .
C2' C 0.2082(2) 0.6928(2) 0.1974(2) 0.0413(7) Uani 1 1 d . . .
N3' N 0.21739(19) 0.60509(19) 0.27640(18) 0.0432(6) Uani 1 1 d . . .
C4' C 0.2000(2) 0.5261(3) 0.2424(3) 0.0482(8) Uani 1 1 d . . .
C5' C 0.1789(2) 0.5695(3) 0.1428(2) 0.0528(8) Uani 1 1 d . . .
H5' H 0.1636 0.5336 0.1015 0.080 Uiso 1 1 calc R . .
C6' C 0.1717(3) 0.7521(3) 0.0109(2) 0.0698(11) Uani 1 1 d . . .
H6'1 H 0.1796 0.8216 0.0102 0.080 Uiso 1 1 calc R . .
H6'2 H 0.1014 0.7477 -0.0052 0.080 Uiso 1 1 calc R . .
H6'3 H 0.2259 0.7374 -0.0402 0.080 Uiso 1 1 calc R . .
C7' C 0.2073(3) 0.4131(3) 0.3124(3) 0.0614(9) Uani 1 1 d . . .
C8' C 0.3186(3) 0.3884(3) 0.3473(3) 0.0889(14) Uani 1 1 d . . .
H8'1 H 0.3731 0.4052 0.2873 0.080 Uiso 1 1 calc R . .
H8'2 H 0.3257 0.3150 0.3879 0.080 Uiso 1 1 calc R . .
H8'3 H 0.3271 0.4292 0.3889 0.080 Uiso 1 1 calc R . .
C9' C 0.1929(3) 0.3418(3) 0.2534(3) 0.0877(13) Uani 1 1 d . . .
H9'1 H 0.1238 0.3578 0.2292 0.080 Uiso 1 1 calc R . .
H9'2 H 0.1967 0.2699 0.2990 0.080 Uiso 1 1 calc R . .
H9'3 H 0.2489 0.3529 0.1949 0.080 Uiso 1 1 calc R . .
C10' C 0.1211(4) 0.3941(3) 0.4070(3) 0.0954(14) Uani 1 1 d . . .
H10D H 0.1297 0.4406 0.4428 0.080 Uiso 1 1 calc R . .
H10E H 0.1280 0.3227 0.4530 0.080 Uiso 1 1 calc R . .
H10F H 0.0510 0.4071 0.3849 0.080 Uiso 1 1 calc R . .
C11 C 0.0589(2) 0.8008(2) 0.3604(2) 0.0479(8) Uani 1 1 d . . .
H11A H 0.0685 0.7251 0.3795 0.080 Uiso 1 1 calc R . .
H11B H -0.0156 0.8179 0.3830 0.080 Uiso 1 1 calc R . .
C12 C 0.0869(2) 0.8538(2) 0.2442(2) 0.0490(8) Uani 1 1 d . . .
H12A H 0.0786 0.9293 0.2268 0.080 Uiso 1 1 calc R . .
H12B H 0.0371 0.8334 0.2092 0.080 Uiso 1 1 calc R . .
C13 C 0.4868(2) 0.7819(2) 0.3733(2) 0.0470(8) Uani 1 1 d . . .
C14 C 0.4882(2) 0.8269(3) 0.2643(2) 0.0462(7) Uani 1 1 d . . .
C15 C 0.4338(2) 0.9277(2) 0.2420(2) 0.0414(7) Uani 1 1 d . . .
C16 C 0.3969(2) 0.9439(2) 0.3371(2) 0.0438(7) Uani 1 1 d . . .
C17 C 0.4274(2) 0.8517(3) 0.4203(2) 0.0462(7) Uani 1 1 d . . .
C18 C 0.5371(3) 0.6773(3) 0.4295(3) 0.0745(11) Uani 1 1 d . . .
H18A H 0.5255 0.6279 0.3979 0.080 Uiso 1 1 calc R . .
H18B H 0.5048 0.6531 0.5012 0.080 Uiso 1 1 calc R . .
H18C H 0.6131 0.6835 0.4254 0.080 Uiso 1 1 calc R . .
C19 C 0.5473(3) 0.7831(3) 0.1857(3) 0.0752(11) Uani 1 1 d . . .
H19A H 0.6219 0.7998 0.1726 0.080 Uiso 1 1 calc R . .
H19B H 0.5164 0.8129 0.1221 0.080 Uiso 1 1 calc R . .
H19C H 0.5419 0.7082 0.2117 0.080 Uiso 1 1 calc R . .
C20 C 0.4262(3) 1.0056(3) 0.1356(2) 0.0598(9) Uani 1 1 d . . .
H20A H 0.3675 1.0555 0.1390 0.080 Uiso 1 1 calc R . .
H20B H 0.4138 0.9699 0.0905 0.080 Uiso 1 1 calc R . .
H20C H 0.4924 1.0416 0.1087 0.080 Uiso 1 1 calc R . .
C21 C 0.3420(3) 1.0416(3) 0.3491(3) 0.0618(9) Uani 1 1 d . . .
H21A H 0.3952 1.0892 0.3449 0.080 Uiso 1 1 calc R . .
H21B H 0.2972 1.0244 0.4156 0.080 Uiso 1 1 calc R . .
H21C H 0.2981 1.0741 0.2947 0.080 Uiso 1 1 calc R . .
C22 C 0.4099(3) 0.8373(3) 0.5334(2) 0.0701(11) Uani 1 1 d . . .
H22A H 0.4015 0.7643 0.5741 0.080 Uiso 1 1 calc R . .
H22B H 0.3460 0.8770 0.5486 0.080 Uiso 1 1 calc R . .
H22C H 0.4710 0.8615 0.5505 0.080 Uiso 1 1 calc R . .
O7 O 0.30272(16) 0.64378(16) 0.41773(16) 0.0402(5) Uani 1 1 d . . .
H7A H 0.258(3) 0.636(3) 0.471(3) 0.080 Uiso 1 1 d . . .
H7B H 0.265(3) 0.616(3) 0.384(3) 0.080 Uiso 1 1 d . . .
S3 S 0.75070(7) 0.90291(8) 0.37652(7) 0.0578(2) Uani 1 1 d . . .
F1 F 0.6930(2) 1.0138(2) 0.19541(19) 0.1113(9) Uani 1 1 d . . .
F2 F 0.7518(2) 1.10349(19) 0.27118(19) 0.1073(9) Uani 1 1 d . . .
F3 F 0.8604(2) 1.0119(2) 0.20112(18) 0.1097(9) Uani 1 1 d . . .
O1 O 0.82980(18) 0.9186(2) 0.43097(18) 0.0729(7) Uani 1 1 d . . .
O2 O 0.7737(3) 0.8152(2) 0.3428(2) 0.1041(10) Uani 1 1 d . . .
O3 O 0.64270(19) 0.9158(2) 0.4212(2) 0.0886(9) Uani 1 1 d . . .
C23 C 0.7643(3) 1.0135(3) 0.2548(3) 0.0697(10) Uani 1 1 d . . .
S4 S 0.15782(7) 0.18817(7) 0.07683(7) 0.0515(2) Uani 1 1 d . . .
O4 O 0.1649(2) 0.1006(2) 0.17114(17) 0.0754(7) Uani 1 1 d . . .
O5 O 0.25565(19) 0.2398(2) 0.0304(2) 0.0789(8) Uani 1 1 d . . .
O6 O 0.06383(19) 0.2556(2) 0.0783(2) 0.0777(8) Uani 1 1 d . . .
C24 C 0.1381(3) 0.1252(3) -0.0128(3) 0.0620(9) Uani 1 1 d . . .
F4 F 0.1248(2) 0.1923(2) -0.10453(17) 0.1073(9) Uani 1 1 d . . .
F5 F 0.0518(2) 0.0695(2) 0.0211(2) 0.1092(9) Uani 1 1 d . . .
F6 F 0.2204(2) 0.0608(2) -0.0235(2) 0.1078(9) Uani 1 1 d . . .
C25 C 0.5356(4) 0.6613(4) 0.9521(5) 0.134(2) Uani 1 1 d . . .
H25A H 0.5768 0.6052 0.9334 0.080 Uiso 1 1 calc R . .
H25B H 0.5864 0.7045 0.9622 0.080 Uiso 1 1 calc R . .
Cl1 Cl 0.45222(12) 0.60710(13) 1.06779(14) 0.1360(5) Uani 1 1 d . . .
Cl2 Cl 0.46737(15) 0.73709(15) 0.85011(16) 0.1722(7) Uani 1 1 d . . .

loop_
_atom_site_aniso_label
_atom_site_aniso_U_11
_atom_site_aniso_U_22
_atom_site_aniso_U_33
_atom_site_aniso_U_23
_atom_site_aniso_U_13
_atom_site_aniso_U_12
Rh1 0.03195(11) 0.03585(13) 0.03130(12) -0.01172(9) -0.00321(8) -0.00222(8)
S1 0.0392(4) 0.0362(4) 0.0356(4) -0.0058(3) -0.0006(3) 0.0023(3)
S2 0.0449(4) 0.0427(4) 0.0348(4) -0.0069(3) -0.0078(3) -0.0065(3)
N1 0.0426(13) 0.0360(14) 0.0351(13) -0.0102(11) 0.0015(10) -0.0022(11)
C2 0.0396(15) 0.0374(17) 0.0341(16) -0.0065(13) 0.0002(12) -0.0034(12)
N3 0.0526(15) 0.0376(15) 0.0392(15) -0.0077(12) -0.0004(11) 0.0071(12)
C4 0.0578(19) 0.0397(18) 0.0388(18) -0.0042(15) -0.0035(14) 0.0026(15)
C5 0.0548(18) 0.048(2) 0.0331(17) -0.0088(15) 0.0008(13) -0.0048(15)
C6 0.0538(18) 0.0424(19) 0.052(2) -0.0161(16) 0.0036(15) 0.0045(15)
C7 0.097(3) 0.048(2) 0.049(2) 0.0016(18) -0.010(2) 0.018(2)
C8 0.125(4) 0.093(4) 0.137(5) 0.002(3) -0.052(4) 0.046(3)
C9 0.238(7) 0.100(4) 0.050(3) 0.015(3) -0.003(4) 0.073(4)
C10 0.212(7) 0.047(3) 0.118(4) 0.007(3) -0.051(4) 0.015(3)
N1' 0.0486(14) 0.0614(19) 0.0395(15) -0.0173(14) -0.0145(12) -0.0038(13)
C2' 0.0372(14) 0.0500(19) 0.0384(17) -0.0156(15) -0.0062(12) -0.0075(13)
N3' 0.0509(14) 0.0423(15) 0.0370(14) -0.0114(12) -0.0087(11) -0.0091(12)
C4' 0.0464(17) 0.050(2) 0.052(2) -0.0197(17) -0.0094(14) -0.0121(15)
C5' 0.0537(19) 0.066(2) 0.050(2) -0.0287(18) -0.0116(15) -0.0141(17)
C6' 0.082(3) 0.084(3) 0.043(2) -0.017(2) -0.0251(18) 0.007(2)
C7' 0.071(2) 0.049(2) 0.070(2) -0.0222(19) -0.0142(19) -0.0152(18)
C8' 0.101(3) 0.054(3) 0.113(4) -0.016(2) -0.051(3) 0.000(2)
C9' 0.096(3) 0.066(3) 0.118(4) -0.046(3) -0.023(3) -0.015(2)
C10' 0.131(4) 0.064(3) 0.074(3) -0.006(2) 0.003(3) -0.025(3)
C11 0.0360(15) 0.052(2) 0.0510(19) -0.0113(16) -0.0093(13) 0.0000(14)
C12 0.0446(16) 0.052(2) 0.0481(19) -0.0132(16) -0.0168(14) 0.0086(14)
C13 0.0353(15) 0.051(2) 0.055(2) -0.0163(16) -0.0125(14) -0.0051(14)
C14 0.0321(14) 0.058(2) 0.051(2) -0.0256(17) 0.0017(13) -0.0039(14)
C15 0.0348(14) 0.0491(19) 0.0403(17) -0.0166(15) 0.0023(12) -0.0108(13)
C16 0.0375(15) 0.0498(19) 0.0503(19) -0.0253(16) 0.0006(13) -0.0119(13)
C17 0.0419(16) 0.061(2) 0.0412(18) -0.0208(16) -0.0086(13) -0.0107(15)
C18 0.054(2) 0.067(3) 0.096(3) -0.015(2) -0.031(2) 0.0047(19)
C19 0.061(2) 0.087(3) 0.082(3) -0.045(2) 0.007(2) 0.007(2)
C20 0.062(2) 0.062(2) 0.045(2) -0.0074(17) 0.0045(16) -0.0194(18)
C21 0.070(2) 0.053(2) 0.072(2) -0.0374(19) 0.0006(18) -0.0089(18)
C22 0.071(2) 0.099(3) 0.048(2) -0.028(2) -0.0115(18) -0.023(2)
O7 0.0470(12) 0.0369(12) 0.0368(12) -0.0131(10) -0.0070(9) 0.0003(9)
S3 0.0525(5) 0.0683(6) 0.0579(6) -0.0287(5) -0.0024(4) -0.0104(4)
F1 0.118(2) 0.146(2) 0.0829(18) -0.0456(17) -0.0509(16) 0.0199(18)
F2 0.158(3) 0.0676(17) 0.0937(19) -0.0271(15) -0.0187(17) 0.0057(16)
F3 0.0931(18) 0.135(2) 0.0759(17) -0.0218(16) 0.0268(14) -0.0122(16)
O1 0.0587(14) 0.098(2) 0.0633(16) -0.0247(15) -0.0149(12) -0.0103(14)
O2 0.152(3) 0.068(2) 0.101(2) -0.0441(18) -0.009(2) -0.0053(19)
O3 0.0495(14) 0.145(3) 0.0851(19) -0.0573(19) 0.0069(13) -0.0306(16)
C23 0.074(3) 0.069(3) 0.071(3) -0.031(2) -0.014(2) 0.005(2)
S4 0.0512(5) 0.0594(6) 0.0497(5) -0.0261(4) -0.0056(4) -0.0051(4)
O4 0.0886(18) 0.091(2) 0.0428(14) -0.0194(14) -0.0109(13) -0.0017(15)
O5 0.0619(15) 0.0787(19) 0.102(2) -0.0353(16) -0.0051(14) -0.0251(14)
O6 0.0687(16) 0.093(2) 0.0868(19) -0.0535(17) -0.0160(14) 0.0179(15)
C24 0.080(3) 0.060(2) 0.049(2) -0.0228(19) -0.0060(19) -0.011(2)
F4 0.181(3) 0.0953(19) 0.0471(14) -0.0160(13) -0.0342(15) -0.0148(18)
F5 0.123(2) 0.109(2) 0.115(2) -0.0468(17) -0.0193(17) -0.0603(17)
F6 0.138(2) 0.108(2) 0.1002(19) -0.0716(17) -0.0243(17) 0.0343(18)
C25 0.060(3) 0.139(5) 0.232(7) -0.103(5) 0.002(4) -0.025(3)
Cl1 0.0986(10) 0.1528(14) 0.1691(15) -0.0799(12) 0.0093(10) -0.0200(9)
Cl2 0.1369(14) 0.1655(17) 0.1935(19) -0.0376(15) -0.0119(13) -0.0269(13)

loop_
_geom_bond_atom_site_label_1
_geom_bond_atom_site_label_2
_geom_bond_distance
_geom_bond_site_symmetry_2
_geom_bond_publ_flag
Rh1 O7 2.132(2) . ?
Rh1 C17 2.137(3) . ?
Rh1 C14 2.156(3) . ?
Rh1 C16 2.160(3) . ?
Rh1 C15 2.162(3) . ?
Rh1 C13 2.166(3) . ?
Rh1 S1 2.4005(7) . ?
Rh1 S2 2.4277(8) . ?
S1 C2 1.756(3) . ?
S1 C11 1.827(3) . ?
S2 C2' 1.761(3) . ?
S2 C12 1.828(3) . ?
N1 C2 1.346(3) . ?
N1 C5 1.361(3) . ?
N1 C6 1.460(3) . ?
C2 N3 1.322(3) . ?
N3 C4 1.374(4) . ?
C4 C5 1.359(4) . ?
C4 C7 1.498(4) . ?
C7 C9 1.493(5) . ?
C7 C8 1.494(6) . ?
C7 C10 1.503(6) . ?
N1' C2' 1.342(3) . ?
N1' C5' 1.361(4) . ?
N1' C6' 1.467(4) . ?
C2' N3' 1.312(3) . ?
N3' C4' 1.372(4) . ?
C4' C5' 1.355(4) . ?
C4' C7' 1.502(4) . ?
C7' C10' 1.519(5) . ?
C7' C9' 1.520(5) . ?
C7' C8' 1.524(5) . ?
C11 C12 1.508(4) . ?
C13 C14 1.412(4) . ?
C13 C17 1.426(4) . ?
C13 C18 1.493(4) . ?
C14 C15 1.426(4) . ?
C14 C19 1.486(4) . ?
C15 C16 1.412(4) . ?
C15 C20 1.490(4) . ?
C16 C17 1.439(4) . ?
C16 C21 1.490(4) . ?
C17 C22 1.492(4) . ?
S3 O3 1.418(2) . ?
S3 O1 1.421(2) . ?
S3 O2 1.424(3) . ?
S3 C23 1.812(4) . ?
F1 C23 1.315(4) . ?
F2 C23 1.319(4) . ?
F3 C23 1.312(4) . ?
S4 O5 1.418(2) . ?
S4 O6 1.425(2) . ?
S4 O4 1.430(2) . ?
S4 C24 1.808(4) . ?
C24 F4 1.300(4) . ?
C24 F5 1.310(4) . ?
C24 F6 1.314(4) . ?
C25 Cl1 1.723(5) . ?
C25 Cl2 1.727(6) . ?
